data_7154345
loop_
_publ_author_name
'Kumar, Akshay'
'Sharma, Vivek'
'Kaur, Jasneet'
'Kumar, Naveen'
'Chimni, Swapandeep Singh'

_publ_section_title
;
 Maleimide as an efficient nucleophilic partner in the
 aza-Morita-Baylis-Hillman reaction: synthesis of chiral
 3-substituted-3-aminooxindoles.
;
_journal_issue 20
_journal_name_full 'Organic &amp; biomolecular chemistry'
_journal_page_first 5629
_journal_page_last 5635
_journal_paper_doi 10.1039/c5ob00182j
_journal_volume 13
_journal_year 2015
_chemical_absolute_configuration unk
_chemical_formula_moiety 'C25 H25 N3 O5'
_chemical_formula_sum 'C25 H25 N3 O5'
_chemical_formula_weight 447.48
_chemical_melting_point 398.6(5)
_chemical_name_systematic
'tert-Butyl-1-allyl-3-(2,5-dioxo-1-phenyl-2,5-dihydro-1H-pyrrol-3-yl)-2-oxoindolin-3-ylcarbamate '
_space_group_IT_number 4
_symmetry_cell_setting monoclinic
_symmetry_space_group_name_Hall 'P 2yb'
_symmetry_space_group_name_H-M 'P 1 21 1'
_atom_sites_solution_hydrogens geom
_atom_sites_solution_primary direct
_atom_sites_solution_secondary difmap
_audit_block_doi 10.5517/cc13tdkw
_audit_creation_method SHELXL-97
_audit_update_record
;
2014-12-03 deposited with the CCDC.
2015-02-24 downloaded from the CCDC.
;
_cell_angle_alpha 90.00
_cell_angle_beta 108.452(12)
_cell_angle_gamma 90.00
_cell_formula_units_Z 2
_cell_length_a 10.903(4)
_cell_length_b 8.978(3)
_cell_length_c 13.171(5)
_cell_measurement_reflns_used 1297
_cell_measurement_temperature 296(2)
_cell_measurement_theta_max 19.60
_cell_measurement_theta_min 2.79
_cell_volume 1223.0(8)
_computing_cell_refinement 'Bruker SAINT'
_computing_data_collection 'Bruker APEX2'
_computing_data_reduction 'Bruker SAINT'
_computing_molecular_graphics 'Bruker SHELXTL'
_computing_publication_material 'Bruker SHELXTL'
_computing_structure_refinement 'SHELXL-97 (Sheldrick, 2008)'
_computing_structure_solution 'Sir-92 (Altomare et al., 1993)'
_diffrn_ambient_temperature 296(2)
_diffrn_measured_fraction_theta_full 0.987
_diffrn_measured_fraction_theta_max 0.987
_diffrn_measurement_device_type 'Bruker APEX-II CCD'
_diffrn_measurement_method '\f and \w scans'
_diffrn_radiation_monochromator graphite
_diffrn_radiation_source 'fine-focus sealed tube'
_diffrn_radiation_type MoK\a
_diffrn_radiation_wavelength 0.71073
_diffrn_reflns_av_R_equivalents 0.0497
_diffrn_reflns_av_sigmaI/netI 0.0955
_diffrn_reflns_limit_h_max 13
_diffrn_reflns_limit_h_min -13
_diffrn_reflns_limit_k_max 11
_diffrn_reflns_limit_k_min -11
_diffrn_reflns_limit_l_max 16
_diffrn_reflns_limit_l_min -15
_diffrn_reflns_number 9685
_diffrn_reflns_theta_full 26.35
_diffrn_reflns_theta_max 26.35
_diffrn_reflns_theta_min 1.63
_exptl_absorpt_coefficient_mu 0.086
_exptl_absorpt_correction_T_max 0.7453
_exptl_absorpt_correction_T_min 0.6400
_exptl_absorpt_correction_type multi-scan
_exptl_absorpt_process_details 'SADABS-2008/1 - Bruker AXS area detector scaling and absorption correction'
_exptl_crystal_colour colorless
_exptl_crystal_density_diffrn 1.215
_exptl_crystal_density_method 'not measured'
_exptl_crystal_description needles
_exptl_crystal_F_000 472
_exptl_crystal_recrystallization_method 'Re-crystallisation from solvent: Ethanol'
_exptl_crystal_size_max 0.12
_exptl_crystal_size_mid 0.08
_exptl_crystal_size_min 0.05
_refine_diff_density_max 0.762
_refine_diff_density_min -0.263
_refine_diff_density_rms 0.063
_refine_ls_abs_structure_details 'Flack H D (1983), Acta Cryst. A39, 876-881'
_refine_ls_abs_structure_Flack -1(2)
_refine_ls_extinction_method none
_refine_ls_goodness_of_fit_ref 0.973
_refine_ls_hydrogen_treatment mixed
_refine_ls_matrix_type full
_refine_ls_number_parameters 305
_refine_ls_number_reflns 4719
_refine_ls_number_restraints 2
_refine_ls_restrained_S_all 0.973
_refine_ls_R_factor_all 0.1339
_refine_ls_R_factor_gt 0.0702
_refine_ls_shift/su_max 0.000
_refine_ls_shift/su_mean 0.000
_refine_ls_structure_factor_coef Fsqd
_refine_ls_weighting_details 'calc w=1/[\s^2^(Fo^2^)+(0.1106P)^2^+0.0000P] where P=(Fo^2^+2Fc^2^)/3'
_refine_ls_weighting_scheme calc
_refine_ls_wR_factor_gt 0.1670
_refine_ls_wR_factor_ref 0.2062
_reflns_number_gt 2650
_reflns_number_total 4719
_reflns_threshold_expression >2sigma(I)
_cod_data_source_file c5ob00182j2.cif
_cod_data_source_block shelxl
_cod_depositor_comments
;
The following automatic conversions were performed:

'_chemical_melting_point' value '125-126 C ' was changed to
'398.6(5)' - it was converted from degrees Celsius(C) to Kelvins(K),
the average value was taken and precision was estimated.

'_symmetry_cell_setting' value 'Monoclinic' changed to 'monoclinic'
according to
/usr/data/users/saulius/crontab/automatic-downloads/rss-feeds/RSC/lib/dictionaries/cif_core.dic
dictionary named 'cif_core.dic' version 2.4.2 from 2011-04-26.

'_exptl_absorpt_correction_type' value 'Multi-scan' changed to
'multi-scan' according to
/usr/data/users/saulius/crontab/automatic-downloads/rss-feeds/RSC/lib/dictionaries/cif_core.dic
dictionary named 'cif_core.dic' version 2.4.2 from 2011-04-26.

Automatic conversion script
Id: cif_fix_values 3008 2015-01-20 13:52:24Z robertas 

 Adding full bibliography for 7154345.cif.
;
_cod_original_sg_symbol_H-M 'P 21'
_cod_database_code 7154345

loop_
_symmetry_equiv_pos_as_xyz
'x, y, z'
'-x, y+1/2, -z'

loop_
_atom_site_label
_atom_site_type_symbol
_atom_site_fract_x
_atom_site_fract_y
_atom_site_fract_z
_atom_site_U_iso_or_equiv
_atom_site_adp_type
_atom_site_occupancy
_atom_site_symmetry_multiplicity
_atom_site_calc_flag
_atom_site_refinement_flags
C1 C -0.1221(4) 0.6975(6) 0.3666(4) 0.0514(13) Uani 1 1 d .
C2 C -0.0897(6) 0.5562(7) 0.4034(5) 0.0732(17) Uani 1 1 d .
H2 H -0.0521 0.4915 0.3668 0.088 Uiso 1 1 calc R
C3 C -0.1138(8) 0.5094(9) 0.4970(5) 0.096(2) Uani 1 1 d .
H3 H -0.0940 0.4124 0.5215 0.116 Uiso 1 1 calc R
C4 C -0.1648(9) 0.6032(13) 0.5508(6) 0.115(3) Uani 1 1 d .
H4 H -0.1807 0.5714 0.6127 0.138 Uiso 1 1 calc R
C5 C -0.1941(8) 0.7465(12) 0.5157(6) 0.121(3) Uani 1 1 d .
H5 H -0.2275 0.8122 0.5548 0.146 Uiso 1 1 calc R
C6 C -0.1736(6) 0.7943(8) 0.4210(5) 0.0835(18) Uani 1 1 d .
H6 H -0.1951 0.8908 0.3959 0.100 Uiso 1 1 calc R
C7 C -0.1959(4) 0.7658(5) 0.1730(4) 0.0469(12) Uani 1 1 d .
C8 C 0.0220(4) 0.7535(5) 0.2566(4) 0.0440(11) Uani 1 1 d .
C9 C -0.1286(4) 0.7980(6) 0.0926(4) 0.0460(11) Uani 1 1 d .
H9 H -0.1691 0.8186 0.0206 0.055 Uiso 1 1 calc R
C10 C -0.0025(4) 0.7925(5) 0.1404(3) 0.0391(10) Uani 1 1 d .
C11 C 0.1089(4) 0.8180(5) 0.0973(3) 0.0378(10) Uani 1 1 d .
C12 C 0.1198(5) 0.8550(6) -0.0885(4) 0.0482(12) Uani 1 1 d .
C13 C 0.3045(4) 0.7401(6) -0.1266(4) 0.0485(12) Uani 1 1 d .
C14 C 0.4080(6) 0.6388(9) -0.0583(5) 0.0808(19) Uani 1 1 d .
H14A H 0.4686 0.6158 -0.0953 0.121 Uiso 1 1 calc R
H14B H 0.3692 0.5485 -0.0441 0.121 Uiso 1 1 calc R
H14C H 0.4521 0.6876 0.0081 0.121 Uiso 1 1 calc R
C15 C 0.3608(6) 0.8789(7) -0.1583(6) 0.084(2) Uani 1 1 d .
H15A H 0.4089 0.9325 -0.0952 0.126 Uiso 1 1 calc R
H15B H 0.2922 0.9407 -0.2015 0.126 Uiso 1 1 calc R
H15C H 0.4172 0.8520 -0.1985 0.126 Uiso 1 1 calc R
C16 C 0.2198(6) 0.6592(7) -0.2209(5) 0.0747(18) Uani 1 1 d .
H16A H 0.2721 0.6083 -0.2564 0.112 Uiso 1 1 calc R
H16B H 0.1642 0.7289 -0.2695 0.112 Uiso 1 1 calc R
H16C H 0.1682 0.5882 -0.1981 0.112 Uiso 1 1 calc R
C17 C 0.1964(4) 0.6775(6) 0.1207(4) 0.0397(11) Uani 1 1 d .
C18 C 0.4195(5) 0.6140(7) 0.2249(5) 0.0609(14) Uani 1 1 d .
H18A H 0.4983 0.6589 0.2199 0.073 Uiso 1 1 calc R
H18B H 0.4016 0.5257 0.1802 0.073 Uiso 1 1 calc R
C19 C 0.4403(10) 0.5660(8) 0.3509(8) 0.151(5) Uani 1 1 d .
H19A H 0.3872 0.4813 0.3524 0.226 Uiso 1 1 calc R
H19B H 0.4163 0.6478 0.3877 0.226 Uiso 1 1 calc R
H19C H 0.5294 0.5413 0.3856 0.226 Uiso 1 1 calc R
C20 C 0.2013(5) 0.9367(5) 0.1585(3) 0.0422(12) Uani 1 1 d .
C21 C 0.1839(6) 1.0892(6) 0.1656(4) 0.0576(14) Uani 1 1 d .
H21 H 0.1045 1.1336 0.1314 0.069 Uiso 1 1 calc R
C22 C 0.2886(7) 1.1729(7) 0.2254(5) 0.0748(18) Uani 1 1 d .
H22 H 0.2798 1.2753 0.2312 0.090 Uiso 1 1 calc R
C23 C 0.4056(7) 1.1059(8) 0.2763(5) 0.0703(17) Uani 1 1 d .
H23 H 0.4741 1.1642 0.3169 0.084 Uiso 1 1 calc R
C24 C 0.4245(6) 0.9545(7) 0.2687(4) 0.0641(15) Uani 1 1 d .
H24 H 0.5043 0.9107 0.3024 0.077 Uiso 1 1 calc R
C25 C 0.3202(4) 0.8707(5) 0.2091(4) 0.0438(12) Uani 1 1 d .
N1 N -0.0997(3) 0.7436(4) 0.2701(3) 0.0438(9) Uani 1 1 d .
N2 N 0.0536(4) 0.8505(5) -0.0169(3) 0.0479(10) Uani 1 1 d D
H2A H -0.010(3) 0.913(5) -0.037(4) 0.058 Uiso 1 1 d D
N3 N 0.3140(3) 0.7181(4) 0.1870(3) 0.0417(9) Uani 1 1 d .
O1 O 0.1230(3) 0.7319(5) 0.3238(3) 0.0640(11) Uani 1 1 d .
O2 O -0.3107(3) 0.7621(4) 0.1591(3) 0.0623(10) Uani 1 1 d .
O3 O 0.0765(4) 0.9156(5) -0.1753(3) 0.0699(11) Uani 1 1 d .
O4 O 0.2307(3) 0.7800(4) -0.0534(2) 0.0530(9) Uani 1 1 d .
O5 O 0.1646(3) 0.5521(4) 0.0870(3) 0.0520(9) Uani 1 1 d .

loop_
_atom_site_aniso_label
_atom_site_aniso_U_11
_atom_site_aniso_U_22
_atom_site_aniso_U_33
_atom_site_aniso_U_23
_atom_site_aniso_U_13
_atom_site_aniso_U_12
C1 0.045(3) 0.069(4) 0.049(3) 0.002(3) 0.026(2) 0.000(3)
C2 0.090(4) 0.080(4) 0.065(4) 0.014(3) 0.046(3) 0.013(3)
C3 0.123(6) 0.120(6) 0.067(4) 0.036(4) 0.060(4) 0.020(5)
C4 0.135(7) 0.160(9) 0.069(5) 0.027(6) 0.059(5) 0.038(7)
C5 0.146(7) 0.161(9) 0.099(6) 0.011(6) 0.099(5) 0.039(7)
C6 0.102(4) 0.094(5) 0.077(4) -0.002(4) 0.060(4) 0.020(4)
C7 0.046(3) 0.043(3) 0.058(3) 0.009(2) 0.025(2) 0.003(2)
C8 0.048(3) 0.047(3) 0.046(3) 0.000(2) 0.026(2) 0.002(2)
C9 0.042(2) 0.051(3) 0.049(3) 0.002(2) 0.021(2) 0.005(2)
C10 0.043(2) 0.040(2) 0.041(2) 0.002(2) 0.023(2) 0.007(2)
C11 0.038(2) 0.046(3) 0.031(2) 0.002(2) 0.0135(19) 0.003(2)
C12 0.048(3) 0.051(3) 0.051(3) -0.002(2) 0.025(2) -0.002(2)
C13 0.055(3) 0.048(3) 0.055(3) -0.010(2) 0.035(2) -0.009(2)
C14 0.061(4) 0.108(5) 0.083(4) 0.007(4) 0.037(3) 0.028(4)
C15 0.093(4) 0.075(4) 0.112(5) -0.015(4) 0.071(4) -0.020(4)
C16 0.099(5) 0.061(4) 0.071(4) -0.016(3) 0.037(4) -0.007(3)
C17 0.038(3) 0.046(3) 0.041(3) 0.001(2) 0.022(2) -0.001(2)
C18 0.045(3) 0.060(3) 0.073(4) -0.002(3) 0.013(3) 0.013(3)
C19 0.158(9) 0.053(4) 0.172(9) 0.017(5) -0.046(7) 0.010(5)
C20 0.052(3) 0.043(3) 0.039(3) 0.001(2) 0.023(2) -0.002(2)
C21 0.083(4) 0.042(3) 0.057(3) 0.001(3) 0.034(3) 0.001(3)
C22 0.117(6) 0.052(3) 0.074(4) -0.006(3) 0.055(4) -0.023(4)
C23 0.081(4) 0.072(4) 0.062(4) -0.017(3) 0.029(3) -0.033(4)
C24 0.061(4) 0.069(4) 0.065(4) -0.009(3) 0.024(3) -0.017(3)
C25 0.044(3) 0.051(3) 0.040(3) -0.005(2) 0.016(2) -0.012(2)
N1 0.048(2) 0.048(2) 0.042(2) 0.0102(18) 0.0232(18) 0.0077(18)
N2 0.043(2) 0.066(3) 0.039(2) 0.0106(19) 0.0207(18) 0.009(2)
N3 0.037(2) 0.041(2) 0.049(2) 0.0001(18) 0.0172(18) 0.0026(18)
O1 0.0423(18) 0.107(3) 0.0407(19) 0.011(2) 0.0101(16) 0.006(2)
O2 0.0399(18) 0.078(3) 0.077(3) 0.013(2) 0.0297(17) 0.0007(18)
O3 0.081(3) 0.083(3) 0.054(2) 0.021(2) 0.034(2) 0.024(2)
O4 0.0465(17) 0.075(3) 0.0453(19) 0.0045(17) 0.0262(15) 0.0105(19)
O5 0.0476(19) 0.041(2) 0.070(2) -0.0110(17) 0.0224(16) -0.0050(16)

loop_
_atom_type_symbol
_atom_type_description
_atom_type_scat_dispersion_real
_atom_type_scat_dispersion_imag
_atom_type_scat_source
C C 0.0033 0.0016 'International Tables Vol C Tables 4.2.6.8 and 6.1.1.4'
H H 0.0000 0.0000 'International Tables Vol C Tables 4.2.6.8 and 6.1.1.4'
N N 0.0061 0.0033 'International Tables Vol C Tables 4.2.6.8 and 6.1.1.4'
O O 0.0106 0.0060 'International Tables Vol C Tables 4.2.6.8 and 6.1.1.4'

loop_
_geom_angle_atom_site_label_1
_geom_angle_atom_site_label_2
_geom_angle_atom_site_label_3
_geom_angle
C6 C1 C2 120.8(5)
C6 C1 N1 120.0(5)
C2 C1 N1 119.2(5)
C1 C2 C3 119.4(6)
C1 C2 H2 120.3
C3 C2 H2 120.3
C4 C3 C2 120.2(7)
C4 C3 H3 119.9
C2 C3 H3 119.9
C3 C4 C5 120.4(7)
C3 C4 H4 119.8
C5 C4 H4 119.8
C4 C5 C6 120.1(7)
C4 C5 H5 119.9
C6 C5 H5 119.9
C1 C6 C5 118.9(7)
C1 C6 H6 120.6
C5 C6 H6 120.6
O2 C7 N1 125.5(4)
O2 C7 C9 128.1(4)
N1 C7 C9 106.5(4)
O1 C8 N1 126.0(4)
O1 C8 C10 128.0(4)
N1 C8 C10 105.9(4)
C10 C9 C7 109.0(4)
C10 C9 H9 125.5
C7 C9 H9 125.5
C9 C10 C8 108.4(4)
C9 C10 C11 130.9(4)
C8 C10 C11 120.7(4)
N2 C11 C10 107.4(3)
N2 C11 C20 113.3(4)
C10 C11 C20 112.7(4)
N2 C11 C17 113.2(4)
C10 C11 C17 108.6(4)
C20 C11 C17 101.7(3)
O3 C12 O4 126.2(4)
O3 C12 N2 122.1(5)
O4 C12 N2 111.6(4)
O4 C13 C16 110.0(4)
O4 C13 C14 102.5(4)
C16 C13 C14 110.8(5)
O4 C13 C15 109.5(4)
C16 C13 C15 111.9(5)
C14 C13 C15 111.8(5)
C13 C14 H14A 109.5
C13 C14 H14B 109.5
H14A C14 H14B 109.5
C13 C14 H14C 109.5
H14A C14 H14C 109.5
H14B C14 H14C 109.5
C13 C15 H15A 109.5
C13 C15 H15B 109.5
H15A C15 H15B 109.5
C13 C15 H15C 109.5
H15A C15 H15C 109.5
H15B C15 H15C 109.5
C13 C16 H16A 109.5
C13 C16 H16B 109.5
H16A C16 H16B 109.5
C13 C16 H16C 109.5
H16A C16 H16C 109.5
H16B C16 H16C 109.5
O5 C17 N3 125.8(4)
O5 C17 C11 126.3(4)
N3 C17 C11 107.9(4)
N3 C18 C19 110.8(5)
N3 C18 H18A 109.5
C19 C18 H18A 109.5
N3 C18 H18B 109.5
C19 C18 H18B 109.5
H18A C18 H18B 108.1
C18 C19 H19A 109.5
C18 C19 H19B 109.5
H19A C19 H19B 109.5
C18 C19 H19C 109.5
H19A C19 H19C 109.5
H19B C19 H19C 109.5
C25 C20 C21 121.0(5)
C25 C20 C11 108.5(4)
C21 C20 C11 130.4(4)
C22 C21 C20 117.9(5)
C22 C21 H21 121.1
C20 C21 H21 121.1
C23 C22 C21 120.6(6)
C23 C22 H22 119.7
C21 C22 H22 119.7
C22 C23 C24 122.0(6)
C22 C23 H23 119.0
C24 C23 H23 119.0
C25 C24 C23 117.5(6)
C25 C24 H24 121.3
C23 C24 H24 121.3
C24 C25 C20 121.0(5)
C24 C25 N3 128.9(5)
C20 C25 N3 110.0(4)
C7 N1 C8 110.2(4)
C7 N1 C1 124.7(4)
C8 N1 C1 124.6(4)
C12 N2 C11 125.7(4)
C12 N2 H2A 109(3)
C11 N2 H2A 118(3)
C17 N3 C25 111.8(4)
C17 N3 C18 122.6(4)
C25 N3 C18 125.6(4)
C12 O4 C13 121.1(3)

loop_
_geom_bond_atom_site_label_1
_geom_bond_atom_site_label_2
_geom_bond_distance
C1 C6 1.356(7)
C1 C2 1.364(8)
C1 N1 1.429(6)
C2 C3 1.404(8)
C2 H2 0.9300
C3 C4 1.331(11)
C3 H3 0.9300
C4 C5 1.370(12)
C4 H4 0.9300
C5 C6 1.403(9)
C5 H5 0.9300
C6 H6 0.9300
C7 O2 1.207(5)
C7 N1 1.389(6)
C7 C9 1.494(6)
C8 O1 1.190(5)
C8 N1 1.396(6)
C8 C10 1.509(6)
C9 C10 1.320(6)
C9 H9 0.9300
C10 C11 1.512(6)
C11 N2 1.461(6)
C11 C20 1.512(7)
C11 C17 1.553(6)
C12 O3 1.218(6)
C12 O4 1.332(6)
C12 N2 1.358(6)
C13 O4 1.481(5)
C13 C16 1.483(7)
C13 C14 1.506(8)
C13 C15 1.506(8)
C14 H14A 0.9600
C14 H14B 0.9600
C14 H14C 0.9600
C15 H15A 0.9600
C15 H15B 0.9600
C15 H15C 0.9600
C16 H16A 0.9600
C16 H16B 0.9600
C16 H16C 0.9600
C17 O5 1.220(6)
C17 N3 1.353(6)
C18 N3 1.443(6)
C18 C19 1.659(12)
C18 H18A 0.9700
C18 H18B 0.9700
C19 H19A 0.9600
C19 H19B 0.9600
C19 H19C 0.9600
C20 C25 1.389(7)
C20 C21 1.389(7)
C21 C22 1.386(8)
C21 H21 0.9300
C22 C23 1.378(8)
C22 H22 0.9300
C23 C24 1.383(9)
C23 H23 0.9300
C24 C25 1.382(7)
C24 H24 0.9300
C25 N3 1.398(6)
N2 H2A 0.87(4)

loop_
_geom_torsion_atom_site_label_1
_geom_torsion_atom_site_label_2
_geom_torsion_atom_site_label_3
_geom_torsion_atom_site_label_4
_geom_torsion
C6 C1 C2 C3 1.9(9)
N1 C1 C2 C3 -178.8(6)
C1 C2 C3 C4 -1.6(11)
C2 C3 C4 C5 -0.2(14)
C3 C4 C5 C6 1.7(15)
C2 C1 C6 C5 -0.4(10)
N1 C1 C6 C5 -179.7(6)
C4 C5 C6 C1 -1.4(12)
O2 C7 C9 C10 179.4(5)
N1 C7 C9 C10 0.8(5)
C7 C9 C10 C8 0.9(5)
C7 C9 C10 C11 -179.1(5)
O1 C8 C10 C9 176.3(5)
N1 C8 C10 C9 -2.2(5)
O1 C8 C10 C11 -3.7(7)
N1 C8 C10 C11 177.7(4)
C9 C10 C11 N2 -1.1(7)
C8 C10 C11 N2 178.9(4)
C9 C10 C11 C20 124.4(5)
C8 C10 C11 C20 -55.6(5)
C9 C10 C11 C17 -123.8(5)
C8 C10 C11 C17 56.2(5)
N2 C11 C17 O5 -57.3(6)
C10 C11 C17 O5 61.8(6)
C20 C11 C17 O5 -179.2(4)
N2 C11 C17 N3 123.9(4)
C10 C11 C17 N3 -117.0(4)
C20 C11 C17 N3 2.0(4)
N2 C11 C20 C25 -122.8(4)
C10 C11 C20 C25 115.1(4)
C17 C11 C20 C25 -1.0(4)
N2 C11 C20 C21 54.6(6)
C10 C11 C20 C21 -67.5(6)
C17 C11 C20 C21 176.5(4)
C25 C20 C21 C22 -0.4(7)
C11 C20 C21 C22 -177.6(4)
C20 C21 C22 C23 -0.3(8)
C21 C22 C23 C24 1.1(8)
C22 C23 C24 C25 -1.1(8)
C23 C24 C25 C20 0.3(7)
C23 C24 C25 N3 178.5(5)
C21 C20 C25 C24 0.4(7)
C11 C20 C25 C24 178.1(4)
C21 C20 C25 N3 -178.0(4)
C11 C20 C25 N3 -0.3(5)
O2 C7 N1 C8 179.1(5)
C9 C7 N1 C8 -2.3(5)
O2 C7 N1 C1 7.0(8)
C9 C7 N1 C1 -174.4(4)
O1 C8 N1 C7 -175.8(5)
C10 C8 N1 C7 2.8(5)
O1 C8 N1 C1 -3.7(8)
C10 C8 N1 C1 174.9(4)
C6 C1 N1 C7 -73.0(7)
C2 C1 N1 C7 107.7(6)
C6 C1 N1 C8 116.0(6)
C2 C1 N1 C8 -63.3(7)
O3 C12 N2 C11 -162.4(5)
O4 C12 N2 C11 20.7(7)
C10 C11 N2 C12 -168.1(4)
C20 C11 N2 C12 66.9(6)
C17 C11 N2 C12 -48.3(6)
O5 C17 N3 C25 178.9(4)
C11 C17 N3 C25 -2.3(5)
O5 C17 N3 C18 1.3(7)
C11 C17 N3 C18 -179.9(4)
C24 C25 N3 C17 -176.6(5)
C20 C25 N3 C17 1.7(5)
C24 C25 N3 C18 0.9(8)
C20 C25 N3 C18 179.2(4)
C19 C18 N3 C17 -103.7(6)
C19 C18 N3 C25 79.1(6)
O3 C12 O4 C13 -10.8(7)
N2 C12 O4 C13 165.9(4)
C16 C13 O4 C12 -53.7(6)
C14 C13 O4 C12 -171.6(5)
C15 C13 O4 C12 69.6(6)
